data_4312446
loop_
_publ_author_name
'Maximilian N. Kopylovich'
'Armando J. L. Pombeiro'
'Andreas Fischer'
'Lars Kloo'
'Vadim Yu. Kukushkin'

_publ_contact_author_address
;
Department of Chemistry
St. Petersburg State University
198504 Stary Petergof
Russian Federation
;
_publ_contact_author_email kukushkin@VK2100.spb.edu
_publ_contact_author_name 'Vadim Yu. Kukushkin'
_publ_section_title
;
 Facile Ni(II)/Ketoxime-Mediated Conversion of Organonitriles into
 Imidoylamidine Ligands. Synthesis of Imidoylamidines and Acetyl Amides
;
_journal_name_full 'Inorganic Chemistry'
_journal_page_first 7239
_journal_page_last 7248
_journal_paper_doi 10.1021/ic0349813
_journal_volume 42
_journal_year 2003
_chemical_compound_source 'Local laboratory'
_chemical_formula_moiety 'C12 H25 Cl N6 Ni O '
_chemical_formula_sum 'C12 H25 Cl N6 Ni O'
_chemical_formula_weight 363.536
_chemical_name_systematic
;
 ?
;
_space_group_IT_number 14
_symmetry_cell_setting monoclinic
_symmetry_space_group_name_Hall '-P 2yn'
_symmetry_space_group_name_H-M 'P 1 21/n 1'
_atom_sites_solution_primary direct
_atom_sites_solution_secondary difmap
_cell_angle_alpha 90.00
_cell_angle_beta 104.144(13)
_cell_angle_gamma 90.00
_cell_formula_units_Z 4
_cell_length_a 13.534(2)
_cell_length_b 9.233(3)
_cell_length_c 14.556(3)
_cell_measurement_temperature 297
_cell_volume 1763.8(7)
_computing_structure_refinement 'SHELXL-97 (Sheldrick, 1997)'
_computing_structure_solution 'SHELXS-97 (Sheldrick, 1997)'
_diffrn_measured_fraction_theta_full 0.977
_diffrn_measured_fraction_theta_max 0.977
_diffrn_orient_matrix_type X=UH
_diffrn_orient_matrix_UB_11 0.01481
_diffrn_orient_matrix_UB_12 0.03306
_diffrn_orient_matrix_UB_13 -0.06703
_diffrn_orient_matrix_UB_21 -0.10476
_diffrn_orient_matrix_UB_22 0.02476
_diffrn_orient_matrix_UB_23 -0.01093
_diffrn_orient_matrix_UB_31 0.01422
_diffrn_orient_matrix_UB_32 0.06731
_diffrn_orient_matrix_UB_33 0.01617
_diffrn_radiation_source 'fine-focus sealed tube'
_diffrn_radiation_type ' MoK\a'
_diffrn_radiation_wavelength_id all
_diffrn_reflns_limit_h_max 17
_diffrn_reflns_limit_h_min -17
_diffrn_reflns_limit_k_max 11
_diffrn_reflns_limit_k_min -11
_diffrn_reflns_limit_l_max 18
_diffrn_reflns_limit_l_min -18
_diffrn_reflns_number 13068
_diffrn_reflns_theta_full 27.63
_diffrn_reflns_theta_max 27.63
_diffrn_reflns_theta_min 4.5
_exptl_absorpt_coefficient_mu 1.259
_exptl_absorpt_correction_type none
_exptl_crystal_colour Yellow
_exptl_crystal_density_diffrn 1.369
_exptl_crystal_density_method 'not measured'
_exptl_crystal_description irregular
_refine_diff_density_max 0.537
_refine_diff_density_min -0.370
_refine_diff_density_rms 0.071
_refine_ls_extinction_method none
_refine_ls_goodness_of_fit_ref 1.115
_refine_ls_hydrogen_treatment constr
_refine_ls_matrix_type full
_refine_ls_number_parameters 190
_refine_ls_number_reflns 4013
_refine_ls_number_restraints 0
_refine_ls_restrained_S_all 1.115
_refine_ls_R_factor_all 0.0992
_refine_ls_R_factor_gt 0.0486
_refine_ls_shift/su_max 0.000
_refine_ls_shift/su_mean 0.000
_refine_ls_structure_factor_coef Fsqd
_refine_ls_weighting_details
; calc
 [1.00000+0.00000exp(0.00(sin\q/\l)^2^)]/
   [\s^2^(Fo^2^)+0.0000+2.2500*P+(0.0390P)^2^+0.0000sin\q/\l]
 where P = 0.00000Fo^2^ + 1.00000Fc^2^
;
_refine_ls_weighting_scheme calc
_refine_ls_wR_factor_gt 0.1128
_refine_ls_wR_factor_ref 0.1401
_reflns_number_gt 2396
_reflns_number_total 4013
_reflns_threshold_expression >2sigma(I)
_cod_data_source_file ic0349813si20030818_063355_2.cif
_cod_data_source_block compound2
_cod_depositor_comments
;
The following automatic conversions were performed:

'_symmetry_cell_setting' value 'Monoclinic' changed to 'monoclinic'
according to the built-in table from CIF Core dictionary named
'cif_core.dic' version 2.4.1 from 2010-06-29.

Automatic conversion script
Id: cif_fix_values 1646 2011-03-28 12:23:43Z adriana 
;
_cod_original_cell_volume 1763.9(7)
_cod_original_sg_symbol_H-M 'P 21/n '
_cod_original_formula_sum 'C12 H25 Cl N6 Ni O '
_cod_database_code 4312446

loop_
_symmetry_equiv_pos_as_xyz
'x, y, z'
'-x+1/2, y+1/2, -z+1/2'
'-x, -y, -z'
'x-1/2, -y-1/2, z-1/2'

loop_
_atom_site_label
_atom_site_type_symbol
_atom_site_fract_x
_atom_site_fract_y
_atom_site_fract_z
_atom_site_U_iso_or_equiv
_atom_site_adp_type
_atom_site_occupancy
_atom_site_symmetry_multiplicity
_atom_site_calc_flag
_atom_site_refinement_flags
_atom_site_disorder_assembly
_atom_site_disorder_group
Ni1 Ni -0.00256(3) 0.75238(7) 0.23956(3) 0.04011(17) Uani 1 1 d . . .
Cl1 Cl -0.25236(8) 0.65635(13) -0.01005(7) 0.0585(3) Uani 1 1 d . . .
N6 N -0.1216(2) 0.6452(4) 0.2192(2) 0.0472(9) Uani 1 1 d . . .
N1 N -0.0155(2) 0.7637(4) 0.1103(2) 0.0443(8) Uani 1 1 d . . .
N3 N 0.1164(2) 0.8612(4) 0.2600(2) 0.0499(9) Uani 1 1 d . . .
N5 N -0.1357(2) 0.6105(4) 0.3737(2) 0.0475(9) Uani 1 1 d . . .
N4 N 0.0114(2) 0.7389(4) 0.3682(2) 0.0455(8) Uani 1 1 d . . .
C1 C 0.0454(3) 0.8174(5) 0.0637(3) 0.0434(9) Uani 1 1 d . . .
O1 O -0.2496(2) 0.9947(4) 0.0096(2) 0.0653(9) Uani 1 1 d . . .
C10 C -0.1680(3) 0.5916(5) 0.2787(3) 0.0454(10) Uani 1 1 d . . .
N2 N 0.1325(2) 0.8897(4) 0.1050(2) 0.0479(9) Uani 1 1 d . . .
C7 C -0.0493(3) 0.6829(5) 0.4150(3) 0.0431(9) Uani 1 1 d . . .
C4 C 0.1628(3) 0.9122(5) 0.1999(3) 0.0506(11) Uani 1 1 d . . .
C2 C 0.0243(3) 0.7992(5) -0.0417(3) 0.0506(11) Uani 1 1 d . . .
C8 C -0.0280(3) 0.6987(5) 0.5206(3) 0.0524(11) Uani 1 1 d . . .
C5 C 0.2600(3) 1.0016(6) 0.2340(3) 0.0689(15) Uani 1 1 d . . .
C11 C -0.2646(3) 0.5047(6) 0.2458(3) 0.0615(13) Uani 1 1 d . . .
C3 C 0.0793(4) 0.6687(7) -0.0660(4) 0.0775(16) Uani 1 1 d . . .
C9 C -0.0876(4) 0.8241(7) 0.5466(4) 0.0767(16) Uani 1 1 d . . .
C12 C -0.3564(4) 0.5945(7) 0.2394(4) 0.0882(19) Uani 1 1 d . . .
C6 C 0.3529(4) 0.9121(9) 0.2420(5) 0.110(2) Uani 1 1 d . . .
H6 H -0.1515 0.6319 0.1581 0.057 Uiso 1 1 d R . .
H1 H -0.0761 0.7379 0.0723 0.053 Uiso 1 1 d R . .
H3 H 0.1470 0.8783 0.3251 0.060 Uiso 1 1 d R . .
H5 H -0.1787 0.5715 0.4153 0.057 Uiso 1 1 d R . .
H4 H 0.0580 0.7561 0.4029 0.055 Uiso 1 1 d R . .
H2A H 0.0461 0.8869 -0.0680 0.061 Uiso 1 1 d R . .
H2B H -0.0552 0.7661 -0.0679 0.061 Uiso 1 1 d R . .
H8A H 0.0426 0.7200 0.5500 0.063 Uiso 1 1 d R . .
H8B H -0.0479 0.6061 0.5517 0.063 Uiso 1 1 d R . .
H5A H 0.2792 1.0400 0.3031 0.083 Uiso 1 1 d R . .
H5B H 0.2647 1.1016 0.1864 0.083 Uiso 1 1 d R . .
H11A H -0.2670 0.4602 0.1913 0.074 Uiso 1 1 d R . .
H11B H -0.2625 0.4161 0.2963 0.074 Uiso 1 1 d R . .
H3A H 0.0657 0.6578 -0.1335 0.093 Uiso 1 1 d R . .
H3B H 0.0562 0.5842 -0.0390 0.093 Uiso 1 1 d R . .
H3C H 0.1513 0.6805 -0.0403 0.093 Uiso 1 1 d R . .
H9A H -0.0737 0.8334 0.6142 0.092 Uiso 1 1 d R . .
H9B H -0.1592 0.8077 0.5214 0.092 Uiso 1 1 d R . .
H9C H -0.0679 0.9114 0.5200 0.092 Uiso 1 1 d R . .
H12A H -0.4158 0.5352 0.2183 0.106 Uiso 1 1 d R . .
H12B H -0.3577 0.6719 0.1950 0.106 Uiso 1 1 d R . .
H12C H -0.3556 0.6342 0.3005 0.106 Uiso 1 1 d R . .
H6A H 0.4122 0.9717 0.2632 0.131 Uiso 1 1 d R . .
H6B H 0.3525 0.8718 0.1811 0.131 Uiso 1 1 d R . .
H6C H 0.3540 0.8352 0.2866 0.131 Uiso 1 1 d R . .

loop_
_atom_site_aniso_label
_atom_site_aniso_U_11
_atom_site_aniso_U_22
_atom_site_aniso_U_33
_atom_site_aniso_U_23
_atom_site_aniso_U_13
_atom_site_aniso_U_12
Ni1 0.0264(2) 0.0529(3) 0.0412(3) -0.0010(2) 0.00855(16) -0.0021(2)
Cl1 0.0462(5) 0.0614(7) 0.0588(6) 0.0009(5) -0.0049(4) -0.0016(6)
N6 0.0361(17) 0.065(3) 0.0418(17) -0.0030(16) 0.0110(13) -0.0075(17)
N1 0.0304(15) 0.061(2) 0.0416(16) -0.0004(16) 0.0084(11) -0.0040(17)
N3 0.0353(17) 0.069(3) 0.0454(18) -0.0041(17) 0.0105(13) -0.0080(17)
N5 0.0385(18) 0.059(3) 0.0471(18) 0.0021(16) 0.0155(13) -0.0064(17)
N4 0.0298(14) 0.059(2) 0.0463(16) -0.0010(17) 0.0062(12) -0.0036(17)
C1 0.036(2) 0.050(3) 0.044(2) 0.0011(18) 0.0092(15) 0.0062(19)
O1 0.0647(19) 0.065(2) 0.076(2) -0.0006(17) 0.0366(16) 0.0002(19)
C10 0.034(2) 0.049(3) 0.054(2) -0.0019(19) 0.0125(16) -0.0009(19)
N2 0.0378(18) 0.057(3) 0.0495(19) -0.0013(16) 0.0126(14) -0.0045(17)
C7 0.0324(19) 0.052(3) 0.045(2) 0.0003(18) 0.0100(15) 0.0042(19)
C4 0.035(2) 0.060(3) 0.058(2) -0.001(2) 0.0121(17) -0.007(2)
C2 0.046(2) 0.061(3) 0.047(2) 0.0025(19) 0.0156(17) 0.000(2)
C8 0.042(2) 0.068(3) 0.047(2) 0.003(2) 0.0111(16) 0.001(2)
C5 0.050(3) 0.085(4) 0.072(3) -0.004(3) 0.015(2) -0.027(3)
C11 0.052(3) 0.075(4) 0.060(2) -0.010(2) 0.018(2) -0.019(3)
C3 0.087(4) 0.079(4) 0.069(3) -0.015(3) 0.025(3) 0.013(3)
C9 0.078(4) 0.084(4) 0.070(3) -0.017(3) 0.022(3) 0.011(3)
C12 0.040(3) 0.099(5) 0.116(5) 0.017(4) 0.001(3) -0.015(3)
C6 0.044(3) 0.129(7) 0.146(6) 0.020(5) 0.003(3) -0.020(4)

loop_
_atom_type_symbol
_atom_type_description
_atom_type_scat_dispersion_real
_atom_type_scat_dispersion_imag
_atom_type_scat_source
C C 0.0033 0.0016 'International Tables Vol C Tables 4.2.6.8 and 6.1.1.4'
H H 0.0000 0.0000 'International Tables Vol C Tables 4.2.6.8 and 6.1.1.4'
Cl Cl 0.1484 0.1585 'International Tables Vol C Tables 4.2.6.8 and 6.1.1.4'
N N 0.0061 0.0033 'International Tables Vol C Tables 4.2.6.8 and 6.1.1.4'
Ni Ni 0.3393 1.1124 'International Tables Vol C Tables 4.2.6.8 and 6.1.1.4'
O O 0.0106 0.0060 'International Tables Vol C Tables 4.2.6.8 and 6.1.1.4'

loop_
_diffrn_radiation_wavelength
0.71073

loop_
_geom_angle_atom_site_label_1
_geom_angle_atom_site_label_2
_geom_angle_atom_site_label_3
_geom_angle
_geom_angle_site_symmetry_1
_geom_angle_site_symmetry_3
_geom_angle_publ_flag
N4 Ni1 N1 179.22(17) . . ?
N4 Ni1 N6 89.76(14) . . ?
N1 Ni1 N6 90.27(14) . . ?
N4 Ni1 N3 90.24(14) . . ?
N1 Ni1 N3 89.74(14) . . ?
N6 Ni1 N3 179.59(17) . . ?
C10 N6 Ni1 130.2(3) . . ?
C1 N1 Ni1 130.1(3) . . ?
C4 N3 Ni1 129.6(3) . . ?
C7 N5 C10 123.0(3) . . ?
C7 N4 Ni1 129.9(3) . . ?
N1 C1 N2 123.6(3) . . ?
N1 C1 C2 120.6(4) . . ?
N2 C1 C2 115.8(3) . . ?
N6 C10 N5 123.3(4) . . ?
N6 C10 C11 121.2(4) . . ?
N5 C10 C11 115.5(3) . . ?
C4 N2 C1 122.5(3) . . ?
N4 C7 N5 123.6(3) . . ?
N4 C7 C8 120.8(4) . . ?
N5 C7 C8 115.6(3) . . ?
N3 C4 N2 124.2(4) . . ?
N3 C4 C5 120.1(4) . . ?
N2 C4 C5 115.8(4) . . ?
C1 C2 C3 110.4(4) . . ?
C7 C8 C9 110.6(4) . . ?
C6 C5 C4 111.7(5) . . ?
C12 C11 C10 111.8(4) . . ?
C10 N6 H6 116.2 . . ?
Ni1 N6 H6 113.5 . . ?
C1 N1 H1 112.5 . . ?
Ni1 N1 H1 117.0 . . ?
C4 N3 H3 116.9 . . ?
Ni1 N3 H3 113.5 . . ?
C7 N5 H5 118.4 . . ?
C10 N5 H5 118.6 . . ?
C7 N4 H4 106.1 . . ?
Ni1 N4 H4 123.5 . . ?
C1 C2 H2A 108.0 . . ?
C3 C2 H2A 111.1 . . ?
C1 C2 H2B 108.3 . . ?
C3 C2 H2B 101.2 . . ?
H2A C2 H2B 117.6 . . ?
C7 C8 H8A 113.2 . . ?
C9 C8 H8A 105.3 . . ?
C7 C8 H8B 111.3 . . ?
C9 C8 H8B 108.2 . . ?
H8A C8 H8B 108.0 . . ?
C6 C5 H5A 96.2 . . ?
C4 C5 H5A 119.4 . . ?
C6 C5 H5B 108.6 . . ?
C4 C5 H5B 113.7 . . ?
H5A C5 H5B 105.6 . . ?
C12 C11 H11A 110.9 . . ?
C10 C11 H11A 111.7 . . ?
C12 C11 H11B 110.2 . . ?
C10 C11 H11B 107.8 . . ?
H11A C11 H11B 104.1 . . ?
C2 C3 H3A 110.1 . . ?
C2 C3 H3B 109.0 . . ?
H3A C3 H3B 109.5 . . ?
C2 C3 H3C 109.3 . . ?
H3A C3 H3C 109.5 . . ?
H3B C3 H3C 109.5 . . ?
C8 C9 H9A 110.1 . . ?
C8 C9 H9B 109.5 . . ?
H9A C9 H9B 109.4 . . ?
C8 C9 H9C 108.9 . . ?
H9A C9 H9C 109.5 . . ?
H9B C9 H9C 109.4 . . ?
C11 C12 H12A 109.0 . . ?
C11 C12 H12B 109.7 . . ?
H12A C12 H12B 109.5 . . ?
C11 C12 H12C 109.7 . . ?
H12A C12 H12C 109.5 . . ?
H12B C12 H12C 109.5 . . ?
C5 C6 H6A 109.4 . . ?
C5 C6 H6B 109.3 . . ?
H6A C6 H6B 109.6 . . ?
C5 C6 H6C 109.7 . . ?
H6A C6 H6C 109.5 . . ?
H6B C6 H6C 109.5 . . ?

loop_
_geom_bond_atom_site_label_1
_geom_bond_atom_site_label_2
_geom_bond_distance
_geom_bond_site_symmetry_2
_geom_bond_publ_flag
Ni1 N4 1.840(3) . ?
Ni1 N1 1.850(3) . ?
Ni1 N6 1.852(3) . ?
Ni1 N3 1.859(3) . ?
N6 C10 1.287(5) . ?
N1 C1 1.288(5) . ?
N3 C4 1.284(5) . ?
N5 C7 1.354(5) . ?
N5 C10 1.356(5) . ?
N4 C7 1.295(5) . ?
C1 N2 1.360(5) . ?
C1 C2 1.500(5) . ?
C10 C11 1.509(6) . ?
N2 C4 1.358(5) . ?
C7 C8 1.500(5) . ?
C4 C5 1.530(6) . ?
C2 C3 1.503(7) . ?
C8 C9 1.511(7) . ?
C5 C6 1.485(8) . ?
C11 C12 1.479(7) . ?
N6 H6 0.8910 . ?
N1 H1 0.9020 . ?
N3 H3 0.9502 . ?
N5 H5 1.0036 . ?
N4 H4 0.7228 . ?
C2 H2A 0.9718 . ?
C2 H2B 1.0936 . ?
C8 H8A 0.9670 . ?
C8 H8B 1.0335 . ?
C5 H5A 1.0379 . ?
C5 H5B 1.1654 . ?
C11 H11A 0.8869 . ?
C11 H11B 1.0955 . ?
C3 H3A 0.9597 . ?
C3 H3B 0.9597 . ?
C3 H3C 0.9608 . ?
C9 H9A 0.9594 . ?
C9 H9B 0.9606 . ?
C9 H9C 0.9598 . ?
C12 H12A 0.9590 . ?
C12 H12B 0.9607 . ?
C12 H12C 0.9596 . ?
C6 H6A 0.9597 . ?
C6 H6B 0.9600 . ?
C6 H6C 0.9598 . ?
